data_8102772
loop_
_publ_author_name
'Juan Miao'
'Xue-Feng Wei'
'Ling-Ling Shi'

_publ_section_title
;
 Crystal structure of
 catena-bis(5-methylisophthalato)-bis[2,5-bis(4-pyridyl)-1,3,4-thiadiazole]colbat(II)
 --- 2,5-bis(4-pyridyl)-1,3,4-thiadiazole --- water (1:1:1),
 Co2(C9H6O4)2(C12H8N4S)2 &#x00B7; C12H8N4S &#x00B7; H2O
;
_journal_issue 3
_journal_name_full 'Zeitschrift f\"ur Kristallographie - New Crystal Structures'
_journal_page_first 538
_journal_volume 225
_journal_year 2010
_chemical_formula_sum 'C54 H38 Co2 N12 O9 S3'
_chemical_formula_weight 1213.00
_space_group_IT_number 14
_symmetry_cell_setting monoclinic
_symmetry_space_group_name_Hall '-P 2ybc'
_symmetry_space_group_name_H-M 'P 1 21/c 1'
_atom_sites_solution_hydrogens geom
_atom_sites_solution_primary direct
_atom_sites_solution_secondary difmap
_audit_creation_method SHELXL-97
_cell_angle_alpha 90.00
_cell_angle_beta 102.872(2)
_cell_angle_gamma 90.00
_cell_formula_units_Z 4
_cell_length_a 10.0693(13)
_cell_length_b 30.178(4)
_cell_length_c 17.323(2)
_cell_measurement_reflns_used 8097
_cell_measurement_temperature 296(2)
_cell_measurement_theta_max 27.96
_cell_measurement_theta_min 2.36
_cell_volume 5131.7(11)
_computing_cell_refinement 'Bruker SMART'
_computing_data_collection 'Bruker SMART'
_computing_data_reduction 'Bruker SAINT'
_computing_molecular_graphics 'Bruker SHELXTL'
_computing_publication_material 'Bruker SHELXTL'
_computing_structure_refinement 'SHELXL-97 (Sheldrick, 1997)'
_computing_structure_solution 'SHELXS-97 (Sheldrick, 1990)'
_diffrn_ambient_temperature 296(2)
_diffrn_measured_fraction_theta_full 0.999
_diffrn_measured_fraction_theta_max 0.999
_diffrn_measurement_device_type 'CCD area detector'
_diffrn_measurement_method 'phi and omega scans'
_diffrn_radiation_monochromator graphite
_diffrn_radiation_source 'fine-focus sealed tube'
_diffrn_radiation_type MoK\a
_diffrn_radiation_wavelength 0.71073
_diffrn_reflns_av_R_equivalents 0.0428
_diffrn_reflns_av_sigmaI/netI 0.0386
_diffrn_reflns_limit_h_max 12
_diffrn_reflns_limit_h_min -12
_diffrn_reflns_limit_k_max 33
_diffrn_reflns_limit_k_min -36
_diffrn_reflns_limit_l_max 20
_diffrn_reflns_limit_l_min -20
_diffrn_reflns_number 38841
_diffrn_reflns_theta_full 25.50
_diffrn_reflns_theta_max 25.50
_diffrn_reflns_theta_min 2.26
_exptl_absorpt_coefficient_mu 0.841
_exptl_absorpt_correction_T_max 0.8744
_exptl_absorpt_correction_T_min 0.7551
_exptl_absorpt_correction_type multi-scan
_exptl_absorpt_process_details sadabs
_exptl_crystal_colour pink
_exptl_crystal_density_diffrn 1.570
_exptl_crystal_density_method 'not measured'
_exptl_crystal_description block
_exptl_crystal_F_000 2480
_exptl_crystal_size_max 0.35
_exptl_crystal_size_mid 0.21
_exptl_crystal_size_min 0.16
_refine_diff_density_max 0.471
_refine_diff_density_min -0.376
_refine_diff_density_rms 0.056
_refine_ls_extinction_method none
_refine_ls_goodness_of_fit_ref 1.035
_refine_ls_hydrogen_treatment constr
_refine_ls_matrix_type full
_refine_ls_number_parameters 723
_refine_ls_number_reflns 9539
_refine_ls_number_restraints 0
_refine_ls_restrained_S_all 1.035
_refine_ls_R_factor_all 0.0632
_refine_ls_R_factor_gt 0.0391
_refine_ls_shift/su_max 0.001
_refine_ls_shift/su_mean 0.000
_refine_ls_structure_factor_coef Fsqd
_refine_ls_weighting_details 'calc w=1/[\s^2^(Fo^2^)+(0.0416P)^2^+2.8815P] where P=(Fo^2^+2Fc^2^)/3'
_refine_ls_weighting_scheme calc
_refine_ls_wR_factor_gt 0.0899
_refine_ls_wR_factor_ref 0.1012
_reflns_number_gt 6904
_reflns_number_total 9539
_reflns_threshold_expression >2sigma(I)
_cod_data_source_file 1267-3069.cff
_cod_data_source_block a
_cod_depositor_comments
;
The following automatic conversions were performed:
'_symmetry_cell_setting' value 'Monoclinic' changed to 'monoclinic'
according to '/home/saulius/struct/CIF-dictionaries/cif_core.dic'
dictionary named 'cif_core.dic' version 2.4.1 from 2010-06-29.

Automatic conversion script
Id: cif_fix_enum 1555 2011-01-17 13:19:09Z saulius 
;
_cod_original_cell_volume 5131.6(11)
_cod_original_sg_symbol_H-M P2(1)/c
_cod_database_code 8102772

loop_
_symmetry_equiv_pos_as_xyz
'x, y, z'
'-x, y+1/2, -z+1/2'
'-x, -y, -z'
'x, -y-1/2, z-1/2'

loop_
_atom_site_label
_atom_site_type_symbol
_atom_site_fract_x
_atom_site_fract_y
_atom_site_fract_z
_atom_site_U_iso_or_equiv
_atom_site_adp_type
_atom_site_occupancy
_atom_site_symmetry_multiplicity
_atom_site_calc_flag
_atom_site_refinement_flags
_atom_site_disorder_assembly
_atom_site_disorder_group
Co1 Co 0.38321(3) 0.063702(12) 0.84575(2) 0.02303(10) Uani 1 1 d . . .
Co2 Co 0.63065(3) 0.063691(12) 0.68761(2) 0.02325(10) Uani 1 1 d . . .
S1 S 0.35235(7) 0.31288(2) 0.80465(4) 0.03488(18) Uani 1 1 d . . .
S2 S 0.56139(8) 0.31233(3) 0.64863(5) 0.03961(19) Uani 1 1 d . . .
S3 S 0.00496(9) 0.24781(3) 0.28773(6) 0.0561(3) Uani 1 1 d . . .
O1 O 0.57805(16) 0.06205(6) 0.91169(11) 0.0305(4) Uani 1 1 d . . .
O2 O 0.66566(18) 0.05330(6) 0.80640(11) 0.0335(5) Uani 1 1 d . . .
O3 O 1.17044(17) 0.06454(7) 0.84089(11) 0.0379(5) Uani 1 1 d . . .
O4 O 1.30331(17) 0.05906(7) 0.95840(11) 0.0391(5) Uani 1 1 d . . .
O5 O 0.43645(16) 0.06760(6) 0.62049(10) 0.0290(4) Uani 1 1 d . . .
O6 O 0.34941(17) 0.07170(7) 0.72667(11) 0.0338(5) Uani 1 1 d . . .
O7 O -0.15502(18) 0.06648(7) 0.69436(12) 0.0420(5) Uani 1 1 d . . .
O8 O -0.28858(17) 0.06469(7) 0.57742(12) 0.0404(5) Uani 1 1 d . . .
O9 O 0.0066(3) 0.14421(11) 0.7733(2) 0.1222(14) Uani 1 1 d . . .
H1W H 0.0716 0.1277 0.7943 0.183 Uiso 1 1 d R . .
H2W H -0.0540 0.1291 0.7437 0.183 Uiso 1 1 d R . .
N1 N 0.3913(2) 0.13464(8) 0.85480(13) 0.0317(5) Uani 1 1 d . . .
N2 N 0.4731(3) 0.29318(9) 0.94533(15) 0.0532(8) Uani 1 1 d . . .
N3 N 0.4721(3) 0.33831(9) 0.94225(15) 0.0533(8) Uani 1 1 d . . .
N4 N 0.3890(2) 0.49266(8) 0.82724(13) 0.0291(5) Uani 1 1 d . . .
N5 N 0.6289(2) 0.13449(8) 0.70135(13) 0.0298(5) Uani 1 1 d . . .
N6 N 0.6801(3) 0.29433(8) 0.79099(15) 0.0406(6) Uani 1 1 d . . .
N7 N 0.6763(2) 0.33935(8) 0.78609(15) 0.0393(6) Uani 1 1 d . . .
N8 N 0.6118(2) 0.49305(8) 0.66943(13) 0.0287(5) Uani 1 1 d . . .
N9 N 0.2231(4) 0.24002(17) 0.6034(3) 0.0959(13) Uani 1 1 d . . .
N10 N 0.0359(3) 0.16808(11) 0.3362(2) 0.0651(9) Uani 1 1 d . . .
N11 N -0.0115(3) 0.16548(11) 0.2559(2) 0.0650(9) Uani 1 1 d . . .
N12 N -0.1902(4) 0.21783(16) -0.0261(2) 0.0879(12) Uani 1 1 d . . .
C1 C 0.8178(2) 0.05712(8) 0.93197(15) 0.0236(6) Uani 1 1 d . . .
C2 C 0.9323(2) 0.05911(8) 0.89942(15) 0.0244(6) Uani 1 1 d . . .
H2 H 0.9227 0.0603 0.8448 0.029 Uiso 1 1 calc R . .
C3 C 1.0617(2) 0.05935(9) 0.94962(15) 0.0263(6) Uani 1 1 d . . .
C4 C 1.0751(2) 0.05710(9) 1.03067(16) 0.0314(7) Uani 1 1 d . . .
H4 H 1.1618 0.0571 1.0635 0.038 Uiso 1 1 calc R . .
C5 C 0.9617(3) 0.05482(10) 1.06444(16) 0.0309(7) Uani 1 1 d . . .
C6 C 0.8338(2) 0.05529(9) 1.01350(16) 0.0286(6) Uani 1 1 d . . .
H6 H 0.7568 0.0543 1.0347 0.034 Uiso 1 1 calc R . .
C7 C 0.6775(2) 0.05753(8) 0.87904(15) 0.0224(6) Uani 1 1 d . . .
C8 C 1.1864(2) 0.06112(9) 0.91461(16) 0.0282(6) Uani 1 1 d . . .
C9 C 0.9761(3) 0.05135(11) 1.15292(17) 0.0424(8) Uani 1 1 d . . .
H9A H 0.8908 0.0585 1.1659 0.064 Uiso 1 1 calc R . .
H9B H 1.0449 0.0716 1.1792 0.064 Uiso 1 1 calc R . .
H9C H 1.0018 0.0217 1.1699 0.064 Uiso 1 1 calc R . .
C10 C 0.1964(2) 0.06642(9) 0.60120(15) 0.0246(6) Uani 1 1 d . . .
C11 C 0.0820(2) 0.06763(9) 0.63417(16) 0.0278(6) Uani 1 1 d . . .
H11 H 0.0922 0.0701 0.6887 0.033 Uiso 1 1 calc R . .
C12 C -0.0474(2) 0.06512(9) 0.58472(16) 0.0289(6) Uani 1 1 d . . .
C13 C -0.0621(3) 0.06076(10) 0.50380(17) 0.0348(7) Uani 1 1 d . . .
H13 H -0.1490 0.0591 0.4714 0.042 Uiso 1 1 calc R . .
C14 C 0.0512(3) 0.05878(10) 0.46961(16) 0.0330(7) Uani 1 1 d . . .
C15 C 0.1796(2) 0.06179(9) 0.51992(16) 0.0301(6) Uani 1 1 d . . .
H15 H 0.2563 0.0607 0.4984 0.036 Uiso 1 1 calc R . .
C16 C 0.3373(2) 0.06877(8) 0.65362(15) 0.0226(6) Uani 1 1 d . . .
C17 C -0.1713(2) 0.06574(9) 0.62020(17) 0.0313(7) Uani 1 1 d . . .
C18 C 0.0362(3) 0.05302(12) 0.38172(17) 0.0458(8) Uani 1 1 d . . .
H18A H 0.0212 0.0814 0.3562 0.069 Uiso 1 1 calc R . .
H18B H -0.0400 0.0340 0.3613 0.069 Uiso 1 1 calc R . .
H18C H 0.1177 0.0400 0.3716 0.069 Uiso 1 1 calc R . .
C19 C 0.4598(3) 0.15457(10) 0.92060(17) 0.0385(7) Uani 1 1 d . . .
H19 H 0.5032 0.1368 0.9625 0.046 Uiso 1 1 calc R . .
C20 C 0.4698(3) 0.19955(10) 0.92996(17) 0.0402(8) Uani 1 1 d . . .
H20 H 0.5189 0.2117 0.9771 0.048 Uiso 1 1 calc R . .
C21 C 0.4063(3) 0.22686(10) 0.86864(17) 0.0327(7) Uani 1 1 d . . .
C22 C 0.3362(3) 0.20675(10) 0.79917(17) 0.0352(7) Uani 1 1 d . . .
H22 H 0.2935 0.2238 0.7560 0.042 Uiso 1 1 calc R . .
C23 C 0.3312(3) 0.16115(10) 0.79553(17) 0.0359(7) Uani 1 1 d . . .
H23 H 0.2831 0.1481 0.7491 0.043 Uiso 1 1 calc R . .
C24 C 0.4155(3) 0.27518(10) 0.87802(17) 0.0345(7) Uani 1 1 d . . .
C25 C 0.4136(3) 0.35359(10) 0.87260(17) 0.0332(7) Uani 1 1 d . . .
C26 C 0.4624(3) 0.47557(10) 0.89515(16) 0.0356(7) Uani 1 1 d . . .
H26 H 0.5086 0.4951 0.9333 0.043 Uiso 1 1 calc R . .
C27 C 0.4731(3) 0.43116(9) 0.91146(17) 0.0360(7) Uani 1 1 d . . .
H27 H 0.5258 0.4211 0.9594 0.043 Uiso 1 1 calc R . .
C28 C 0.4046(3) 0.40129(10) 0.85581(16) 0.0308(7) Uani 1 1 d . . .
C29 C 0.3296(3) 0.41841(10) 0.78495(17) 0.0361(7) Uani 1 1 d . . .
H29 H 0.2828 0.3995 0.7459 0.043 Uiso 1 1 calc R . .
C30 C 0.3249(3) 0.46355(10) 0.77281(17) 0.0350(7) Uani 1 1 d . . .
H30 H 0.2751 0.4744 0.7248 0.042 Uiso 1 1 calc R . .
C31 C 0.6811(3) 0.15539(10) 0.76940(16) 0.0340(7) Uani 1 1 d . . .
H31 H 0.7206 0.1383 0.8131 0.041 Uiso 1 1 calc R . .
C32 C 0.6801(3) 0.20034(10) 0.77878(17) 0.0341(7) Uani 1 1 d . . .
H32 H 0.7176 0.2131 0.8277 0.041 Uiso 1 1 calc R . .
C33 C 0.6225(3) 0.22668(9) 0.71446(17) 0.0317(7) Uani 1 1 d . . .
C34 C 0.5683(3) 0.20554(10) 0.64333(17) 0.0400(8) Uani 1 1 d . . .
H34 H 0.5287 0.2220 0.5987 0.048 Uiso 1 1 calc R . .
C35 C 0.5737(3) 0.16030(10) 0.63936(17) 0.0378(7) Uani 1 1 d . . .
H35 H 0.5372 0.1467 0.5911 0.045 Uiso 1 1 calc R . .
C36 C 0.6249(3) 0.27533(10) 0.72356(17) 0.0334(7) Uani 1 1 d . . .
C37 C 0.6191(3) 0.35410(10) 0.71588(17) 0.0344(7) Uani 1 1 d . . .
C38 C 0.6851(3) 0.47469(10) 0.73625(17) 0.0346(7) Uani 1 1 d . . .
H38 H 0.7378 0.4934 0.7736 0.042 Uiso 1 1 calc R . .
C39 C 0.6870(3) 0.43042(9) 0.75266(18) 0.0358(7) Uani 1 1 d . . .
H39 H 0.7387 0.4196 0.8003 0.043 Uiso 1 1 calc R . .
C40 C 0.6109(3) 0.40169(9) 0.69746(17) 0.0304(6) Uani 1 1 d . . .
C41 C 0.5340(3) 0.41979(10) 0.62831(17) 0.0353(7) Uani 1 1 d . . .
H41 H 0.4807 0.4017 0.5902 0.042 Uiso 1 1 calc R . .
C42 C 0.5373(3) 0.46510(10) 0.61651(16) 0.0317(7) Uani 1 1 d . . .
H42 H 0.4855 0.4768 0.5697 0.038 Uiso 1 1 calc R . .
C43 C 0.1926(6) 0.1992(2) 0.5790(3) 0.1088(19) Uani 1 1 d . . .
H43 H 0.2106 0.1767 0.6166 0.131 Uiso 1 1 calc R . .
C44 C 0.1357(5) 0.18729(16) 0.5016(3) 0.0856(14) Uani 1 1 d . . .
H44 H 0.1168 0.1578 0.4880 0.103 Uiso 1 1 calc R . .
C45 C 0.1076(3) 0.22025(14) 0.4446(2) 0.0586(10) Uani 1 1 d . . .
C46 C 0.1381(4) 0.26283(15) 0.4693(2) 0.0675(11) Uani 1 1 d . . .
H46 H 0.1205 0.2861 0.4334 0.081 Uiso 1 1 calc R . .
C47 C 0.1963(4) 0.27104(18) 0.5498(3) 0.0805(13) Uani 1 1 d . . .
H47 H 0.2167 0.3002 0.5655 0.097 Uiso 1 1 calc R . .
C48 C 0.0499(3) 0.20883(13) 0.3610(2) 0.0533(9) Uani 1 1 d . . .
C49 C -0.0323(3) 0.20435(13) 0.2222(2) 0.0521(9) Uani 1 1 d . . .
C50 C -0.1539(5) 0.17943(18) 0.0079(3) 0.0895(15) Uani 1 1 d . . .
H50 H -0.1649 0.1544 -0.0243 0.107 Uiso 1 1 calc R . .
C51 C -0.1006(4) 0.17346(15) 0.0879(2) 0.0712(12) Uani 1 1 d . . .
H51 H -0.0754 0.1454 0.1081 0.085 Uiso 1 1 calc R . .
C52 C -0.0855(3) 0.20986(13) 0.1371(2) 0.0541(9) Uani 1 1 d . . .
C53 C -0.1238(3) 0.25035(14) 0.1025(2) 0.0599(10) Uani 1 1 d . . .
H53 H -0.1153 0.2759 0.1332 0.072 Uiso 1 1 calc R . .
C54 C -0.1757(4) 0.25255(16) 0.0207(3) 0.0746(12) Uani 1 1 d . . .
H54 H -0.2014 0.2801 -0.0018 0.089 Uiso 1 1 calc R . .

loop_
_atom_site_aniso_label
_atom_site_aniso_U_11
_atom_site_aniso_U_22
_atom_site_aniso_U_33
_atom_site_aniso_U_23
_atom_site_aniso_U_13
_atom_site_aniso_U_12
Co1 0.01240(16) 0.0319(2) 0.0245(2) -0.00027(16) 0.00328(13) -0.00012(14)
Co2 0.01298(16) 0.0322(2) 0.0242(2) -0.00017(16) 0.00351(13) -0.00057(14)
S1 0.0365(4) 0.0318(4) 0.0335(4) 0.0007(3) 0.0020(3) -0.0006(3)
S2 0.0498(5) 0.0332(5) 0.0340(4) 0.0003(3) 0.0053(3) 0.0003(4)
S3 0.0433(5) 0.0549(6) 0.0676(6) -0.0044(5) 0.0072(4) 0.0000(4)
O1 0.0144(8) 0.0460(12) 0.0313(11) -0.0044(9) 0.0058(7) 0.0022(8)
O2 0.0243(10) 0.0503(13) 0.0242(11) 0.0015(9) 0.0020(8) -0.0006(9)
O3 0.0198(9) 0.0674(15) 0.0288(12) 0.0021(10) 0.0100(8) 0.0005(9)
O4 0.0138(9) 0.0668(15) 0.0365(12) 0.0060(10) 0.0052(8) 0.0015(9)
O5 0.0132(8) 0.0442(12) 0.0300(10) -0.0017(9) 0.0054(7) 0.0006(8)
O6 0.0257(10) 0.0521(14) 0.0224(11) 0.0010(9) 0.0025(8) -0.0011(9)
O7 0.0201(9) 0.0770(17) 0.0308(12) 0.0009(11) 0.0094(8) -0.0011(10)
O8 0.0143(9) 0.0687(15) 0.0378(12) 0.0045(11) 0.0049(8) 0.0014(9)
O9 0.072(2) 0.074(2) 0.220(4) -0.011(2) 0.030(2) 0.0013(17)
N1 0.0290(12) 0.0351(15) 0.0302(13) 0.0009(11) 0.0049(10) 0.0000(10)
N2 0.088(2) 0.0326(16) 0.0321(16) 0.0013(12) -0.0021(14) -0.0003(15)
N3 0.087(2) 0.0339(17) 0.0316(15) -0.0022(12) -0.0018(14) -0.0035(15)
N4 0.0273(12) 0.0360(14) 0.0244(12) 0.0020(11) 0.0067(9) 0.0013(10)
N5 0.0266(12) 0.0341(14) 0.0279(13) -0.0017(11) 0.0046(10) -0.0011(10)
N6 0.0428(14) 0.0346(16) 0.0397(15) -0.0007(12) -0.0007(12) 0.0017(12)
N7 0.0391(14) 0.0350(16) 0.0406(15) 0.0022(12) 0.0017(12) 0.0033(11)
N8 0.0206(11) 0.0351(14) 0.0309(13) -0.0009(11) 0.0065(9) 0.0001(10)
N9 0.080(3) 0.116(4) 0.080(3) -0.003(3) -0.007(2) 0.024(3)
N10 0.074(2) 0.061(2) 0.062(2) -0.0026(18) 0.0192(17) -0.0002(17)
N11 0.072(2) 0.058(2) 0.068(2) -0.0028(18) 0.0208(18) -0.0010(17)
N12 0.074(3) 0.106(4) 0.075(3) -0.006(3) -0.002(2) -0.017(2)
C1 0.0160(12) 0.0280(16) 0.0264(14) 0.0006(11) 0.0038(10) 0.0004(10)
C2 0.0181(12) 0.0339(16) 0.0217(14) 0.0017(12) 0.0053(10) 0.0001(11)
C3 0.0162(12) 0.0367(17) 0.0271(15) 0.0019(12) 0.0072(10) 0.0000(11)
C4 0.0159(12) 0.0435(18) 0.0328(16) 0.0002(13) 0.0014(11) -0.0001(12)
C5 0.0232(13) 0.0431(18) 0.0264(15) 0.0041(13) 0.0057(11) 0.0014(12)
C6 0.0174(12) 0.0390(18) 0.0306(16) -0.0003(13) 0.0077(11) 0.0000(11)
C7 0.0168(12) 0.0241(15) 0.0260(15) -0.0007(11) 0.0039(10) -0.0010(10)
C8 0.0163(12) 0.0357(17) 0.0338(17) 0.0020(13) 0.0079(11) 0.0022(11)
C9 0.0273(15) 0.070(2) 0.0284(16) 0.0016(15) 0.0038(12) -0.0002(14)
C10 0.0157(12) 0.0320(16) 0.0260(14) 0.0023(12) 0.0045(10) 0.0011(11)
C11 0.0197(12) 0.0384(17) 0.0259(14) 0.0014(12) 0.0064(10) 0.0016(11)
C12 0.0153(12) 0.0432(18) 0.0287(15) 0.0039(13) 0.0057(10) 0.0000(11)
C13 0.0169(12) 0.052(2) 0.0335(16) 0.0042(14) 0.0007(11) -0.0007(12)
C14 0.0241(13) 0.0479(19) 0.0268(15) -0.0013(13) 0.0057(11) -0.0012(13)
C15 0.0180(12) 0.0430(18) 0.0308(16) 0.0020(13) 0.0087(11) -0.0007(12)
C16 0.0173(12) 0.0229(15) 0.0270(15) 0.0018(11) 0.0038(10) -0.0002(10)
C17 0.0175(13) 0.0399(18) 0.0380(18) 0.0038(14) 0.0092(11) 0.0000(12)
C18 0.0318(16) 0.073(2) 0.0307(17) -0.0027(16) 0.0036(13) -0.0018(15)
C19 0.0521(19) 0.0350(18) 0.0253(16) 0.0054(13) 0.0021(14) -0.0006(14)
C20 0.0537(19) 0.0365(19) 0.0260(16) 0.0005(14) -0.0003(14) -0.0019(15)
C21 0.0342(15) 0.0337(18) 0.0326(16) 0.0025(13) 0.0122(12) -0.0012(13)
C22 0.0348(16) 0.0358(18) 0.0322(17) 0.0052(13) 0.0015(13) 0.0044(13)
C23 0.0331(15) 0.0362(18) 0.0330(17) -0.0030(14) -0.0040(13) 0.0024(13)
C24 0.0404(16) 0.0331(18) 0.0311(17) 0.0040(13) 0.0101(13) -0.0002(13)
C25 0.0378(16) 0.0327(18) 0.0297(16) -0.0018(13) 0.0086(12) -0.0003(13)
C26 0.0447(17) 0.0365(19) 0.0236(15) -0.0036(13) 0.0033(13) -0.0046(14)
C27 0.0434(17) 0.0320(18) 0.0293(16) 0.0016(13) 0.0013(13) -0.0002(13)
C28 0.0318(15) 0.0336(18) 0.0288(16) -0.0004(12) 0.0104(12) -0.0012(12)
C29 0.0342(15) 0.0364(18) 0.0341(17) -0.0050(14) -0.0001(13) -0.0028(13)
C30 0.0320(15) 0.0376(19) 0.0306(17) 0.0005(13) -0.0032(12) -0.0024(13)
C31 0.0313(15) 0.0398(19) 0.0274(16) 0.0042(13) -0.0007(12) -0.0011(13)
C32 0.0350(15) 0.0336(18) 0.0316(16) -0.0038(13) 0.0032(12) -0.0042(13)
C33 0.0289(14) 0.0305(17) 0.0376(17) 0.0004(13) 0.0117(12) 0.0013(12)
C34 0.0500(18) 0.039(2) 0.0280(17) 0.0043(14) 0.0029(14) 0.0006(15)
C35 0.0462(17) 0.0374(19) 0.0269(16) -0.0018(14) 0.0020(13) -0.0027(14)
C36 0.0326(15) 0.0367(18) 0.0315(17) 0.0009(13) 0.0089(12) 0.0007(13)
C37 0.0299(15) 0.0350(18) 0.0381(18) -0.0016(14) 0.0072(13) -0.0012(12)
C38 0.0257(14) 0.0366(18) 0.0365(17) -0.0057(14) -0.0039(12) 0.0019(12)
C39 0.0304(15) 0.0346(19) 0.0381(17) 0.0011(14) -0.0016(12) 0.0019(13)
C40 0.0262(14) 0.0316(17) 0.0355(17) -0.0004(13) 0.0112(12) 0.0013(12)
C41 0.0378(16) 0.0368(18) 0.0296(16) -0.0050(13) 0.0039(13) -0.0040(13)
C42 0.0321(15) 0.0372(18) 0.0249(15) 0.0002(13) 0.0046(12) 0.0013(13)
C43 0.127(5) 0.112(5) 0.072(4) 0.009(3) -0.010(3) 0.033(4)
C44 0.098(4) 0.078(3) 0.075(3) 0.005(3) 0.007(3) 0.021(3)
C45 0.0415(19) 0.072(3) 0.065(3) -0.002(2) 0.0171(18) 0.0041(18)
C46 0.053(2) 0.085(3) 0.067(3) -0.005(2) 0.018(2) -0.005(2)
C47 0.055(3) 0.100(4) 0.084(3) -0.018(3) 0.011(2) -0.004(2)
C48 0.0425(19) 0.062(3) 0.059(2) -0.0004(19) 0.0177(17) 0.0028(17)
C49 0.0382(18) 0.056(2) 0.065(3) -0.0100(19) 0.0162(17) -0.0030(16)
C50 0.104(4) 0.083(4) 0.076(3) -0.017(3) 0.007(3) -0.023(3)
C51 0.078(3) 0.069(3) 0.065(3) -0.012(2) 0.012(2) -0.008(2)
C52 0.0384(18) 0.066(3) 0.059(2) -0.005(2) 0.0136(17) -0.0059(17)
C53 0.046(2) 0.069(3) 0.066(3) -0.003(2) 0.0159(18) 0.0010(19)
C54 0.056(2) 0.083(3) 0.083(3) 0.009(3) 0.011(2) 0.003(2)

loop_
_atom_type_symbol
_atom_type_description
_atom_type_scat_dispersion_real
_atom_type_scat_dispersion_imag
_atom_type_scat_source
C C 0.0033 0.0016 'International Tables Vol C Tables 4.2.6.8 and 6.1.1.4'
H H 0.0000 0.0000 'International Tables Vol C Tables 4.2.6.8 and 6.1.1.4'
N N 0.0061 0.0033 'International Tables Vol C Tables 4.2.6.8 and 6.1.1.4'
O O 0.0106 0.0060 'International Tables Vol C Tables 4.2.6.8 and 6.1.1.4'
S S 0.1246 0.1234 'International Tables Vol C Tables 4.2.6.8 and 6.1.1.4'
Co Co 0.3494 0.9721 'International Tables Vol C Tables 4.2.6.8 and 6.1.1.4'

loop_
_geom_angle_atom_site_label_1
_geom_angle_atom_site_label_2
_geom_angle_atom_site_label_3
_geom_angle
_geom_angle_site_symmetry_1
_geom_angle_site_symmetry_3
_geom_angle_publ_flag
O6 Co1 O1 119.67(7) . . ?
O6 Co1 O3 91.08(7) . 1_455 ?
O1 Co1 O3 149.10(7) . 1_455 ?
O6 Co1 N1 87.17(8) . . ?
O1 Co1 N1 88.13(8) . . ?
O3 Co1 N1 90.72(8) 1_455 . ?
O6 Co1 N8 89.82(8) . 2_646 ?
O1 Co1 N8 89.93(8) . 2_646 ?
O3 Co1 N8 93.30(8) 1_455 2_646 ?
N1 Co1 N8 175.02(8) . 2_646 ?
O6 Co1 O4 150.25(7) . 1_455 ?
O1 Co1 O4 89.89(7) . 1_455 ?
O3 Co1 O4 59.25(7) 1_455 1_455 ?
N1 Co1 O4 90.79(8) . 1_455 ?
N8 Co1 O4 93.79(8) 2_646 1_455 ?
O2 Co2 O5 120.86(7) . . ?
O2 Co2 O7 90.31(7) . 1_655 ?
O5 Co2 O7 148.82(8) . 1_655 ?
O2 Co2 N5 92.58(8) . . ?
O5 Co2 N5 88.57(8) . . ?
O7 Co2 N5 89.31(8) 1_655 . ?
O2 Co2 N4 87.61(8) . 2_646 ?
O5 Co2 N4 86.52(8) . 2_646 ?
O7 Co2 N4 96.30(8) 1_655 2_646 ?
N5 Co2 N4 174.38(8) . 2_646 ?
O2 Co2 O8 148.46(7) . 1_655 ?
O5 Co2 O8 89.85(7) . 1_655 ?
O7 Co2 O8 59.41(7) 1_655 1_655 ?
N5 Co2 O8 95.43(8) . 1_655 ?
N4 Co2 O8 87.29(8) 2_646 1_655 ?
C25 S1 C24 87.10(14) . . ?
C36 S2 C37 87.26(14) . . ?
C48 S3 C49 87.02(19) . . ?
C7 O1 Co1 120.79(16) . . ?
C7 O2 Co2 164.59(19) . . ?
C8 O3 Co1 93.41(15) . 1_655 ?
C8 O4 Co1 86.67(16) . 1_655 ?
C16 O5 Co2 119.86(16) . . ?
C16 O6 Co1 168.39(19) . . ?
C17 O7 Co2 92.46(15) . 1_455 ?
C17 O8 Co2 88.24(17) . 1_455 ?
H1W O9 H2W 109.4 . . ?
C23 N1 C19 116.4(3) . . ?
C23 N1 Co1 122.55(19) . . ?
C19 N1 Co1 121.00(19) . . ?
C24 N2 N3 112.6(3) . . ?
C25 N3 N2 112.8(3) . . ?
C30 N4 C26 116.6(2) . . ?
C30 N4 Co2 123.20(18) . 2_656 ?
C26 N4 Co2 120.12(19) . 2_656 ?
C31 N5 C35 116.3(3) . . ?
C31 N5 Co2 123.71(19) . . ?
C35 N5 Co2 119.99(19) . . ?
C36 N6 N7 112.4(2) . . ?
C37 N7 N6 113.5(3) . . ?
C42 N8 C38 116.4(2) . . ?
C42 N8 Co1 124.28(18) . 2_656 ?
C38 N8 Co1 119.36(19) . 2_656 ?
C47 N9 C43 116.6(5) . . ?
C48 N10 N11 112.2(3) . . ?
C49 N11 N10 112.8(3) . . ?
C54 N12 C50 116.5(4) . . ?
C6 C1 C2 119.7(2) . . ?
C6 C1 C7 120.2(2) . . ?
C2 C1 C7 120.2(2) . . ?
C1 C2 C3 119.3(2) . . ?
C1 C2 H2 120.3 . . ?
C3 C2 H2 120.3 . . ?
C4 C3 C2 119.9(2) . . ?
C4 C3 C8 120.5(2) . . ?
C2 C3 C8 119.6(2) . . ?
C3 C4 C5 121.6(2) . . ?
C3 C4 H4 119.2 . . ?
C5 C4 H4 119.2 . . ?
C6 C5 C4 117.5(3) . . ?
C6 C5 C9 120.7(2) . . ?
C4 C5 C9 121.8(2) . . ?
C1 C6 C5 121.9(2) . . ?
C1 C6 H6 119.0 . . ?
C5 C6 H6 119.0 . . ?
O2 C7 O1 123.9(2) . . ?
O2 C7 C1 118.8(2) . . ?
O1 C7 C1 117.3(2) . . ?
O4 C8 O3 120.7(2) . . ?
O4 C8 C3 120.5(2) . . ?
O3 C8 C3 118.8(2) . . ?
C5 C9 H9A 109.5 . . ?
C5 C9 H9B 109.5 . . ?
H9A C9 H9B 109.5 . . ?
C5 C9 H9C 109.5 . . ?
H9A C9 H9C 109.5 . . ?
H9B C9 H9C 109.5 . . ?
C15 C10 C11 119.5(2) . . ?
C15 C10 C16 120.1(2) . . ?
C11 C10 C16 120.3(2) . . ?
C12 C11 C10 119.4(2) . . ?
C12 C11 H11 120.3 . . ?
C10 C11 H11 120.3 . . ?
C13 C12 C11 120.1(2) . . ?
C13 C12 C17 120.2(2) . . ?
C11 C12 C17 119.6(2) . . ?
C12 C13 C14 121.4(2) . . ?
C12 C13 H13 119.3 . . ?
C14 C13 H13 119.3 . . ?
C15 C14 C13 117.6(3) . . ?
C15 C14 C18 120.7(2) . . ?
C13 C14 C18 121.7(2) . . ?
C10 C15 C14 121.9(2) . . ?
C10 C15 H15 119.0 . . ?
C14 C15 H15 119.0 . . ?
O6 C16 O5 123.9(2) . . ?
O6 C16 C10 118.7(2) . . ?
O5 C16 C10 117.4(2) . . ?
O8 C17 O7 119.9(2) . . ?
O8 C17 C12 121.1(3) . . ?
O7 C17 C12 119.0(2) . . ?
C14 C18 H18A 109.5 . . ?
C14 C18 H18B 109.5 . . ?
H18A C18 H18B 109.5 . . ?
C14 C18 H18C 109.5 . . ?
H18A C18 H18C 109.5 . . ?
H18B C18 H18C 109.5 . . ?
N1 C19 C20 123.9(3) . . ?
N1 C19 H19 118.0 . . ?
C20 C19 H19 118.0 . . ?
C19 C20 C21 119.4(3) . . ?
C19 C20 H20 120.3 . . ?
C21 C20 H20 120.3 . . ?
C20 C21 C22 117.6(3) . . ?
C20 C21 C24 120.0(3) . . ?
C22 C21 C24 122.5(3) . . ?
C23 C22 C21 118.8(3) . . ?
C23 C22 H22 120.6 . . ?
C21 C22 H22 120.6 . . ?
N1 C23 C22 123.9(3) . . ?
N1 C23 H23 118.1 . . ?
C22 C23 H23 118.1 . . ?
N2 C24 C21 121.3(3) . . ?
N2 C24 S1 113.9(2) . . ?
C21 C24 S1 124.9(2) . . ?
N3 C25 C28 121.7(3) . . ?
N3 C25 S1 113.6(2) . . ?
C28 C25 S1 124.7(2) . . ?
N4 C26 C27 124.0(3) . . ?
N4 C26 H26 118.0 . . ?
C27 C26 H26 118.0 . . ?
C26 C27 C28 119.3(3) . . ?
C26 C27 H27 120.4 . . ?
C28 C27 H27 120.4 . . ?
C27 C28 C29 117.4(3) . . ?
C27 C28 C25 120.1(3) . . ?
C29 C28 C25 122.5(3) . . ?
C30 C29 C28 119.7(3) . . ?
C30 C29 H29 120.1 . . ?
C28 C29 H29 120.1 . . ?
N4 C30 C29 123.0(3) . . ?
N4 C30 H30 118.5 . . ?
C29 C30 H30 118.5 . . ?
N5 C31 C32 124.1(3) . . ?
N5 C31 H31 117.9 . . ?
C32 C31 H31 117.9 . . ?
C31 C32 C33 119.1(3) . . ?
C31 C32 H32 120.4 . . ?
C33 C32 H32 120.4 . . ?
C32 C33 C34 117.5(3) . . ?
C32 C33 C36 119.4(3) . . ?
C34 C33 C36 123.1(3) . . ?
C35 C34 C33 119.4(3) . . ?
C35 C34 H34 120.3 . . ?
C33 C34 H34 120.3 . . ?
N5 C35 C34 123.5(3) . . ?
N5 C35 H35 118.2 . . ?
C34 C35 H35 118.2 . . ?
N6 C36 C33 121.6(3) . . ?
N6 C36 S2 113.6(2) . . ?
C33 C36 S2 124.7(2) . . ?
N7 C37 C40 121.9(3) . . ?
N7 C37 S2 113.1(2) . . ?
C40 C37 S2 124.9(2) . . ?
N8 C38 C39 124.2(3) . . ?
N8 C38 H38 117.9 . . ?
C39 C38 H38 117.9 . . ?
C38 C39 C40 119.2(3) . . ?
C38 C39 H39 120.4 . . ?
C40 C39 H39 120.4 . . ?
C41 C40 C39 117.8(3) . . ?
C41 C40 C37 124.5(3) . . ?
C39 C40 C37 117.7(3) . . ?
C42 C41 C40 119.3(3) . . ?
C42 C41 H41 120.3 . . ?
C40 C41 H41 120.3 . . ?
N8 C42 C41 123.2(3) . . ?
N8 C42 H42 118.4 . . ?
C41 C42 H42 118.4 . . ?
N9 C43 C44 124.7(5) . . ?
N9 C43 H43 117.6 . . ?
C44 C43 H43 117.6 . . ?
C43 C44 C45 118.6(5) . . ?
C43 C44 H44 120.7 . . ?
C45 C44 H44 120.7 . . ?
C46 C45 C44 117.1(4) . . ?
C46 C45 C48 122.6(4) . . ?
C44 C45 C48 120.3(4) . . ?
C45 C46 C47 119.4(4) . . ?
C45 C46 H46 120.3 . . ?
C47 C46 H46 120.3 . . ?
N9 C47 C46 123.6(5) . . ?
N9 C47 H47 118.2 . . ?
C46 C47 H47 118.2 . . ?
N10 C48 C45 122.3(4) . . ?
N10 C48 S3 114.4(3) . . ?
C45 C48 S3 123.2(3) . . ?
N11 C49 C52 122.6(3) . . ?
N11 C49 S3 113.6(3) . . ?
C52 C49 S3 123.8(3) . . ?
N12 C50 C51 124.8(5) . . ?
N12 C50 H50 117.6 . . ?
C51 C50 H50 117.6 . . ?
C52 C51 C50 118.7(4) . . ?
C52 C51 H51 120.6 . . ?
C50 C51 H51 120.6 . . ?
C53 C52 C51 117.2(4) . . ?
C53 C52 C49 122.9(4) . . ?
C51 C52 C49 119.9(4) . . ?
C52 C53 C54 119.2(4) . . ?
C52 C53 H53 120.4 . . ?
C54 C53 H53 120.4 . . ?
N12 C54 C53 123.6(4) . . ?
N12 C54 H54 118.2 . . ?
C53 C54 H54 118.2 . . ?

loop_
_geom_bond_atom_site_label_1
_geom_bond_atom_site_label_2
_geom_bond_distance
_geom_bond_site_symmetry_2
_geom_bond_publ_flag
Co1 O6 2.0289(19) . ?
Co1 O1 2.0390(17) . ?
Co1 O3 2.1255(18) 1_455 ?
Co1 N1 2.147(2) . ?
Co1 N8 2.150(2) 2_646 ?
Co1 O4 2.2747(19) 1_455 ?
Co2 O2 2.0332(19) . ?
Co2 O5 2.0437(16) . ?
Co2 O7 2.1369(18) 1_655 ?
Co2 N5 2.150(2) . ?
Co2 N4 2.163(2) 2_646 ?
Co2 O8 2.235(2) 1_655 ?
S1 C25 1.718(3) . ?
S1 C24 1.719(3) . ?
S2 C36 1.724(3) . ?
S2 C37 1.727(3) . ?
S3 C48 1.716(4) . ?
S3 C49 1.720(4) . ?
O1 C7 1.262(3) . ?
O2 C7 1.244(3) . ?
O3 C8 1.255(3) . ?
O3 Co1 2.1255(17) 1_655 ?
O4 C8 1.252(3) . ?
O4 Co1 2.2747(19) 1_655 ?
O5 C16 1.258(3) . ?
O6 C16 1.247(3) . ?
O7 C17 1.258(3) . ?
O7 Co2 2.1369(18) 1_455 ?
O8 C17 1.247(3) . ?
O8 Co2 2.235(2) 1_455 ?
O9 H1W 0.8376 . ?
O9 H2W 0.8396 . ?
N1 C23 1.336(3) . ?
N1 C19 1.336(3) . ?
N2 C24 1.300(4) . ?
N2 N3 1.363(4) . ?
N3 C25 1.303(4) . ?
N4 C30 1.344(3) . ?
N4 C26 1.345(3) . ?
N4 Co2 2.163(2) 2_656 ?
N5 C31 1.337(3) . ?
N5 C35 1.343(3) . ?
N6 C36 1.309(4) . ?
N6 N7 1.361(3) . ?
N7 C37 1.303(4) . ?
N8 C42 1.345(3) . ?
N8 C38 1.345(3) . ?
N8 Co1 2.150(2) 2_656 ?
N9 C47 1.304(6) . ?
N9 C43 1.317(6) . ?
N10 C48 1.300(5) . ?
N10 N11 1.370(4) . ?
N11 C49 1.306(5) . ?
N12 C54 1.313(5) . ?
N12 C50 1.314(6) . ?
C1 C6 1.386(4) . ?
C1 C2 1.393(3) . ?
C1 C7 1.503(3) . ?
C2 C3 1.396(3) . ?
C2 H2 0.9300 . ?
C3 C4 1.382(4) . ?
C3 C8 1.512(3) . ?
C4 C5 1.395(4) . ?
C4 H4 0.9300 . ?
C5 C6 1.390(3) . ?
C5 C9 1.511(4) . ?
C6 H6 0.9300 . ?
C9 H9A 0.9600 . ?
C9 H9B 0.9600 . ?
C9 H9C 0.9600 . ?
C10 C15 1.387(4) . ?
C10 C11 1.395(3) . ?
C10 C16 1.507(3) . ?
C11 C12 1.394(3) . ?
C11 H11 0.9300 . ?
C12 C13 1.383(4) . ?
C12 C17 1.509(3) . ?
C13 C14 1.399(4) . ?
C13 H13 0.9300 . ?
C14 C15 1.391(3) . ?
C14 C18 1.506(4) . ?
C15 H15 0.9300 . ?
C18 H18A 0.9600 . ?
C18 H18B 0.9600 . ?
C18 H18C 0.9600 . ?
C19 C20 1.368(4) . ?
C19 H19 0.9300 . ?
C20 C21 1.383(4) . ?
C20 H20 0.9300 . ?
C21 C22 1.391(4) . ?
C21 C24 1.468(4) . ?
C22 C23 1.378(4) . ?
C22 H22 0.9300 . ?
C23 H23 0.9300 . ?
C25 C28 1.467(4) . ?
C26 C27 1.369(4) . ?
C26 H26 0.9300 . ?
C27 C28 1.386(4) . ?
C27 H27 0.9300 . ?
C28 C29 1.390(4) . ?
C29 C30 1.377(4) . ?
C29 H29 0.9300 . ?
C30 H30 0.9300 . ?
C31 C32 1.366(4) . ?
C31 H31 0.9300 . ?
C32 C33 1.386(4) . ?
C32 H32 0.9300 . ?
C33 C34 1.387(4) . ?
C33 C36 1.476(4) . ?
C34 C35 1.369(4) . ?
C34 H34 0.9300 . ?
C35 H35 0.9300 . ?
C37 C40 1.469(4) . ?
C38 C39 1.365(4) . ?
C38 H38 0.9300 . ?
C39 C40 1.388(4) . ?
C39 H39 0.9300 . ?
C40 C41 1.386(4) . ?
C41 C42 1.384(4) . ?
C41 H41 0.9300 . ?
C42 H42 0.9300 . ?
C43 C44 1.384(6) . ?
C43 H43 0.9300 . ?
C44 C45 1.385(5) . ?
C44 H44 0.9300 . ?
C45 C46 1.367(5) . ?
C45 C48 1.476(5) . ?
C46 C47 1.408(6) . ?
C46 H46 0.9300 . ?
C47 H47 0.9300 . ?
C49 C52 1.462(5) . ?
C50 C51 1.382(6) . ?
C50 H50 0.9300 . ?
C51 C52 1.378(5) . ?
C51 H51 0.9300 . ?
C52 C53 1.377(5) . ?
C53 C54 1.399(5) . ?
C53 H53 0.9300 . ?
C54 H54 0.9300 . ?

loop_
_geom_hbond_atom_site_label_D
_geom_hbond_atom_site_label_H
_geom_hbond_atom_site_label_A
_geom_hbond_distance_DH
_geom_hbond_distance_HA
_geom_hbond_distance_DA
_geom_hbond_angle_DHA
_geom_hbond_site_symmetry_A
O9 H1W O3 0.84 2.22 3.002(4) 155.8 1_455
O9 H2W O7 0.84 2.22 3.005(4) 154.8 .

loop_
_geom_torsion_atom_site_label_1
_geom_torsion_atom_site_label_2
_geom_torsion_atom_site_label_3
_geom_torsion_atom_site_label_4
_geom_torsion
_geom_torsion_site_symmetry_1
_geom_torsion_site_symmetry_2
_geom_torsion_site_symmetry_3
_geom_torsion_site_symmetry_4
_geom_torsion_publ_flag
O6 Co1 O1 C7 -13.5(2) . . . . ?
O3 Co1 O1 C7 172.58(18) 1_455 . . . ?
N1 Co1 O1 C7 -99.1(2) . . . . ?
N8 Co1 O1 C7 76.3(2) 2_646 . . . ?
O4 Co1 O1 C7 170.07(19) 1_455 . . . ?
O5 Co2 O2 C7 -74.5(6) . . . . ?
O7 Co2 O2 C7 104.7(6) 1_655 . . . ?
N5 Co2 O2 C7 15.4(6) . . . . ?
N4 Co2 O2 C7 -159.0(6) 2_646 . . . ?
O8 Co2 O2 C7 120.1(6) 1_655 . . . ?
O2 Co2 O5 C16 8.3(2) . . . . ?
O7 Co2 O5 C16 -170.16(18) 1_655 . . . ?
N5 Co2 O5 C16 -83.85(19) . . . . ?
N4 Co2 O5 C16 93.42(19) 2_646 . . . ?
O8 Co2 O5 C16 -179.28(19) 1_655 . . . ?
O1 Co1 O6 C16 72.0(9) . . . . ?
O3 Co1 O6 C16 -111.1(8) 1_455 . . . ?
N1 Co1 O6 C16 158.2(8) . . . . ?
N8 Co1 O6 C16 -17.8(8) 2_646 . . . ?
O4 Co1 O6 C16 -115.2(8) 1_455 . . . ?
O6 Co1 N1 C23 23.7(2) . . . . ?
O1 Co1 N1 C23 143.5(2) . . . . ?
O3 Co1 N1 C23 -67.4(2) 1_455 . . . ?
N8 Co1 N1 C23 76.5(10) 2_646 . . . ?
O4 Co1 N1 C23 -126.6(2) 1_455 . . . ?
O6 Co1 N1 C19 -155.1(2) . . . . ?
O1 Co1 N1 C19 -35.3(2) . . . . ?
O3 Co1 N1 C19 113.8(2) 1_455 . . . ?
N8 Co1 N1 C19 -102.4(10) 2_646 . . . ?
O4 Co1 N1 C19 54.6(2) 1_455 . . . ?
C24 N2 N3 C25 0.1(4) . . . . ?
O2 Co2 N5 C31 18.1(2) . . . . ?
O5 Co2 N5 C31 138.9(2) . . . . ?
O7 Co2 N5 C31 -72.2(2) 1_655 . . . ?
N4 Co2 N5 C31 109.8(8) 2_646 . . . ?
O8 Co2 N5 C31 -131.4(2) 1_655 . . . ?
O2 Co2 N5 C35 -162.3(2) . . . . ?
O5 Co2 N5 C35 -41.4(2) . . . . ?
O7 Co2 N5 C35 107.5(2) 1_655 . . . ?
N4 Co2 N5 C35 -70.5(9) 2_646 . . . ?
O8 Co2 N5 C35 48.3(2) 1_655 . . . ?
C36 N6 N7 C37 0.0(4) . . . . ?
C48 N10 N11 C49 -0.2(4) . . . . ?
C6 C1 C2 C3 -0.2(4) . . . . ?
C7 C1 C2 C3 179.1(2) . . . . ?
C1 C2 C3 C4 0.7(4) . . . . ?
C1 C2 C3 C8 179.5(2) . . . . ?
C2 C3 C4 C5 -0.4(4) . . . . ?
C8 C3 C4 C5 -179.1(3) . . . . ?
C3 C4 C5 C6 -0.6(4) . . . . ?
C3 C4 C5 C9 178.6(3) . . . . ?
C2 C1 C6 C5 -0.8(4) . . . . ?
C7 C1 C6 C5 180.0(3) . . . . ?
C4 C5 C6 C1 1.2(4) . . . . ?
C9 C5 C6 C1 -178.1(3) . . . . ?
Co2 O2 C7 O1 69.6(7) . . . . ?
Co2 O2 C7 C1 -110.6(6) . . . . ?
Co1 O1 C7 O2 -0.8(4) . . . . ?
Co1 O1 C7 C1 179.39(16) . . . . ?
C6 C1 C7 O2 -170.7(2) . . . . ?
C2 C1 C7 O2 10.1(4) . . . . ?
C6 C1 C7 O1 9.1(4) . . . . ?
C2 C1 C7 O1 -170.1(2) . . . . ?
Co1 O4 C8 O3 -0.4(3) 1_655 . . . ?
Co1 O4 C8 C3 179.3(2) 1_655 . . . ?
Co1 O3 C8 O4 0.4(3) 1_655 . . . ?
Co1 O3 C8 C3 -179.3(2) 1_655 . . . ?
C4 C3 C8 O4 2.5(4) . . . . ?
C2 C3 C8 O4 -176.3(3) . . . . ?
C4 C3 C8 O3 -177.8(3) . . . . ?
C2 C3 C8 O3 3.4(4) . . . . ?
C15 C10 C11 C12 -1.4(4) . . . . ?
C16 C10 C11 C12 -179.6(2) . . . . ?
C10 C11 C12 C13 1.0(4) . . . . ?
C10 C11 C12 C17 179.1(2) . . . . ?
C11 C12 C13 C14 0.0(4) . . . . ?
C17 C12 C13 C14 -178.1(3) . . . . ?
C12 C13 C14 C15 -0.6(4) . . . . ?
C12 C13 C14 C18 178.6(3) . . . . ?
C11 C10 C15 C14 0.7(4) . . . . ?
C16 C10 C15 C14 179.0(3) . . . . ?
C13 C14 C15 C10 0.2(4) . . . . ?
C18 C14 C15 C10 -179.0(3) . . . . ?
Co1 O6 C16 O5 -70.6(9) . . . . ?
Co1 O6 C16 C10 109.3(8) . . . . ?
Co2 O5 C16 O6 6.7(3) . . . . ?
Co2 O5 C16 C10 -173.22(16) . . . . ?
C15 C10 C16 O6 -178.0(3) . . . . ?
C11 C10 C16 O6 0.2(4) . . . . ?
C15 C10 C16 O5 1.9(4) . . . . ?
C11 C10 C16 O5 -179.9(2) . . . . ?
Co2 O8 C17 O7 -1.1(3) 1_455 . . . ?
Co2 O8 C17 C12 177.5(2) 1_455 . . . ?
Co2 O7 C17 O8 1.2(3) 1_455 . . . ?
Co2 O7 C17 C12 -177.4(2) 1_455 . . . ?
C13 C12 C17 O8 -3.8(4) . . . . ?
C11 C12 C17 O8 178.1(3) . . . . ?
C13 C12 C17 O7 174.9(3) . . . . ?
C11 C12 C17 O7 -3.2(4) . . . . ?
C23 N1 C19 C20 0.6(4) . . . . ?
Co1 N1 C19 C20 179.5(2) . . . . ?
N1 C19 C20 C21 0.0(5) . . . . ?
C19 C20 C21 C22 -1.0(4) . . . . ?
C19 C20 C21 C24 179.6(3) . . . . ?
C20 C21 C22 C23 1.3(4) . . . . ?
C24 C21 C22 C23 -179.3(3) . . . . ?
C19 N1 C23 C22 -0.2(4) . . . . ?
Co1 N1 C23 C22 -179.0(2) . . . . ?
C21 C22 C23 N1 -0.8(5) . . . . ?
N3 N2 C24 C21 179.8(3) . . . . ?
N3 N2 C24 S1 -0.9(4) . . . . ?
C20 C21 C24 N2 -5.7(5) . . . . ?
C22 C21 C24 N2 175.0(3) . . . . ?
C20 C21 C24 S1 175.1(2) . . . . ?
C22 C21 C24 S1 -4.3(4) . . . . ?
C25 S1 C24 N2 1.1(3) . . . . ?
C25 S1 C24 C21 -179.6(3) . . . . ?
N2 N3 C25 C28 -178.4(3) . . . . ?
N2 N3 C25 S1 0.8(4) . . . . ?
C24 S1 C25 N3 -1.0(3) . . . . ?
C24 S1 C25 C28 178.2(3) . . . . ?
C30 N4 C26 C27 -0.9(4) . . . . ?
Co2 N4 C26 C27 175.7(2) 2_656 . . . ?
N4 C26 C27 C28 -0.4(5) . . . . ?
C26 C27 C28 C29 1.1(4) . . . . ?
C26 C27 C28 C25 -179.3(3) . . . . ?
N3 C25 C28 C27 7.8(4) . . . . ?
S1 C25 C28 C27 -171.3(2) . . . . ?
N3 C25 C28 C29 -172.6(3) . . . . ?
S1 C25 C28 C29 8.3(4) . . . . ?
C27 C28 C29 C30 -0.5(4) . . . . ?
C25 C28 C29 C30 179.8(3) . . . . ?
C26 N4 C30 C29 1.5(4) . . . . ?
Co2 N4 C30 C29 -175.1(2) 2_656 . . . ?
C28 C29 C30 N4 -0.8(4) . . . . ?
C35 N5 C31 C32 0.5(4) . . . . ?
Co2 N5 C31 C32 -179.8(2) . . . . ?
N5 C31 C32 C33 -0.4(4) . . . . ?
C31 C32 C33 C34 0.1(4) . . . . ?
C31 C32 C33 C36 -178.1(3) . . . . ?
C32 C33 C34 C35 -0.1(4) . . . . ?
C36 C33 C34 C35 178.1(3) . . . . ?
C31 N5 C35 C34 -0.5(4) . . . . ?
Co2 N5 C35 C34 179.8(2) . . . . ?
C33 C34 C35 N5 0.3(5) . . . . ?
N7 N6 C36 C33 177.6(2) . . . . ?
N7 N6 C36 S2 -0.9(3) . . . . ?
C32 C33 C36 N6 0.0(4) . . . . ?
C34 C33 C36 N6 -178.2(3) . . . . ?
C32 C33 C36 S2 178.3(2) . . . . ?
C34 C33 C36 S2 0.2(4) . . . . ?
C37 S2 C36 N6 1.2(2) . . . . ?
C37 S2 C36 C33 -177.3(2) . . . . ?
N6 N7 C37 C40 -177.0(2) . . . . ?
N6 N7 C37 S2 0.9(3) . . . . ?
C36 S2 C37 N7 -1.2(2) . . . . ?
C36 S2 C37 C40 176.7(2) . . . . ?
C42 N8 C38 C39 -0.3(4) . . . . ?
Co1 N8 C38 C39 178.6(2) 2_656 . . . ?
N8 C38 C39 C40 0.9(4) . . . . ?
C38 C39 C40 C41 -1.2(4) . . . . ?
C38 C39 C40 C37 177.9(3) . . . . ?
N7 C37 C40 C41 -169.6(3) . . . . ?
S2 C37 C40 C41 12.6(4) . . . . ?
N7 C37 C40 C39 11.3(4) . . . . ?
S2 C37 C40 C39 -166.4(2) . . . . ?
C39 C40 C41 C42 0.9(4) . . . . ?
C37 C40 C41 C42 -178.2(3) . . . . ?
C38 N8 C42 C41 -0.1(4) . . . . ?
Co1 N8 C42 C41 -178.8(2) 2_656 . . . ?
C40 C41 C42 N8 -0.3(4) . . . . ?
C47 N9 C43 C44 0.4(9) . . . . ?
N9 C43 C44 C45 -0.2(9) . . . . ?
C43 C44 C45 C46 -0.2(6) . . . . ?
C43 C44 C45 C48 178.6(4) . . . . ?
C44 C45 C46 C47 0.4(6) . . . . ?
C48 C45 C46 C47 -178.3(3) . . . . ?
C43 N9 C47 C46 -0.2(7) . . . . ?
C45 C46 C47 N9 -0.3(6) . . . . ?
N11 N10 C48 C45 -176.1(3) . . . . ?
N11 N10 C48 S3 0.4(4) . . . . ?
C46 C45 C48 N10 171.8(3) . . . . ?
C44 C45 C48 N10 -6.9(5) . . . . ?
C46 C45 C48 S3 -4.4(5) . . . . ?
C44 C45 C48 S3 176.9(3) . . . . ?
C49 S3 C48 N10 -0.4(3) . . . . ?
C49 S3 C48 C45 176.1(3) . . . . ?
N10 N11 C49 C52 -178.7(3) . . . . ?
N10 N11 C49 S3 -0.1(4) . . . . ?
C48 S3 C49 N11 0.3(3) . . . . ?
C48 S3 C49 C52 178.9(3) . . . . ?
C54 N12 C50 C51 -1.0(7) . . . . ?
N12 C50 C51 C52 1.1(7) . . . . ?
C50 C51 C52 C53 -0.6(6) . . . . ?
C50 C51 C52 C49 178.6(4) . . . . ?
N11 C49 C52 C53 171.6(3) . . . . ?
S3 C49 C52 C53 -6.9(5) . . . . ?
N11 C49 C52 C51 -7.5(5) . . . . ?
S3 C49 C52 C51 174.0(3) . . . . ?
C51 C52 C53 C54 0.2(5) . . . . ?
C49 C52 C53 C54 -179.0(3) . . . . ?
C50 N12 C54 C53 0.5(7) . . . . ?
C52 C53 C54 N12 -0.1(6) . . . . ?
